data_2017702
loop_
_publ_author_name
'Smith, Graham'
'Wermuth, Urs D.'
'Young, David J.'

_publ_section_title
;
 Phenyl-ring rotational disorder in the two-dimensional hydrogen-bonded
 structure of the 1:1 proton-transfer salt of the diazo-dye precursor
 4-(phenyldiazenyl)aniline (aniline yellow) with
 <small>L</small>-tartaric acid
;
_journal_coeditor_code FG3168
_journal_issue 7
_journal_name_full 'Acta Crystallographica Section C'
_journal_page_first o345
_journal_page_last o348
_journal_paper_doi 10.1107/S0108270110020597
_journal_volume 66
_journal_year 2010
_chemical_formula_iupac 'C12 H12 N3 + , C4 H5 O6 -'
_chemical_formula_moiety 'C12 H12 N3 + , C4 H5 O6 -'
_chemical_formula_sum 'C16 H17 N3 O6'
_chemical_formula_weight 347.33
_chemical_melting_point 467
_chemical_name_common
;
4-(phenyldiazenyl)anilinium hydrogen (2<i>R</i>,3<i>R</i>)-tartrate
;
_chemical_name_systematic
;
4-(phenyldiazenyl)anilinium
(2<i>R</i>,3<i>R</i>)-3-carboxy-2,3-dihydroxypropanoate
;
_space_group_IT_number 1
_symmetry_cell_setting triclinic
_symmetry_space_group_name_Hall 'P 1'
_symmetry_space_group_name_H-M 'P 1'
_atom_sites_solution_hydrogens geom
_atom_sites_solution_primary direct
_atom_sites_solution_secondary difmap
_audit_creation_method SHELXL97
_cell_angle_alpha 91.754(3)
_cell_angle_beta 91.308(3)
_cell_angle_gamma 108.135(4)
_cell_formula_units_Z 2
_cell_length_a 6.1710(3)
_cell_length_b 7.4134(3)
_cell_length_c 18.2438(6)
_cell_measurement_reflns_used 7191
_cell_measurement_temperature 200(2)
_cell_measurement_theta_max 32.15
_cell_measurement_theta_min 2.89
_cell_volume 792.33(6)
_computing_cell_refinement 'CrysAlis RED (Oxford Diffraction, 2008)'
_computing_data_collection 'CrysAlis CCD (Oxford Diffraction, 2008)'
_computing_data_reduction 'CrysAlis RED (Oxford Diffraction, 2008)'
_computing_molecular_graphics 'PLATON (Spek, 2009)'
_computing_publication_material 'PLATON (Spek, 2009)'
_computing_structure_refinement 'SHELXL97 (Sheldrick, 2008) within WinGX (Farrugia, 1999)'
_computing_structure_solution 'SIR92 (Altomare <i>et al.</i>, 1994)'
_diffrn_ambient_temperature 200(2)
_diffrn_measured_fraction_theta_full 0.994
_diffrn_measured_fraction_theta_max 0.994
_diffrn_measurement_device_type 'Oxford Gemini-S CCD detector'
_diffrn_measurement_method \w
_diffrn_radiation_monochromator graphite
_diffrn_radiation_source 'Enhance (Mo) X-ray source'
_diffrn_radiation_type MoK\a
_diffrn_radiation_wavelength 0.71073
_diffrn_reflns_av_R_equivalents 0.0415
_diffrn_reflns_av_sigmaI/netI 0.0373
_diffrn_reflns_limit_h_max 8
_diffrn_reflns_limit_h_min -8
_diffrn_reflns_limit_k_max 10
_diffrn_reflns_limit_k_min -10
_diffrn_reflns_limit_l_max 24
_diffrn_reflns_limit_l_min -24
_diffrn_reflns_number 16695
_diffrn_reflns_theta_full 29.00
_diffrn_reflns_theta_max 29.00
_diffrn_reflns_theta_min 2.89
_diffrn_standards_number 0
_exptl_absorpt_coefficient_mu 0.113
_exptl_absorpt_correction_T_max 0.980
_exptl_absorpt_correction_T_min 0.874
_exptl_absorpt_correction_type multi-scan
_exptl_absorpt_process_details 'SADABS (Sheldrick, 1996)'
_exptl_crystal_colour orange-red
_exptl_crystal_density_diffrn 1.456
_exptl_crystal_density_method 'not measured'
_exptl_crystal_description plate
_exptl_crystal_F_000 364
_exptl_crystal_size_max 0.30
_exptl_crystal_size_mid 0.20
_exptl_crystal_size_min 0.15
_refine_diff_density_max 0.428
_refine_diff_density_min -0.312
_refine_ls_extinction_method none
_refine_ls_goodness_of_fit_ref 1.010
_refine_ls_hydrogen_treatment noref
_refine_ls_matrix_type full
_refine_ls_number_parameters 432
_refine_ls_number_reflns 4174
_refine_ls_number_restraints 3
_refine_ls_restrained_S_all 1.010
_refine_ls_R_factor_all 0.0597
_refine_ls_R_factor_gt 0.0495
_refine_ls_shift/su_max 0.000
_refine_ls_shift/su_mean 0.000
_refine_ls_structure_factor_coef Fsqd
_refine_ls_weighting_details 'calc w = 1/[\s^2^(Fo^2^)+(0.0802P)^2^] where P=(Fo^2^+2Fc^2^)/3'
_refine_ls_weighting_scheme calc
_refine_ls_wR_factor_gt 0.1136
_refine_ls_wR_factor_ref 0.1178
_reflns_number_gt 3593
_reflns_number_total 4174
_reflns_threshold_expression I>2\s(I)
_cod_data_source_file fg3168.cif
_cod_data_source_block I
_cod_database_code 2017702
_cod_database_fobs_code 2017702

loop_
_symmetry_equiv_pos_as_xyz
'x, y, z'

loop_
_atom_site_aniso_label
_atom_site_aniso_U_11
_atom_site_aniso_U_22
_atom_site_aniso_U_33
_atom_site_aniso_U_12
_atom_site_aniso_U_13
_atom_site_aniso_U_23
N1C 0.0307(13) 0.0394(15) 0.0258(13) 0.0100(11) 0.0020(10) 0.0007(10)
N4C 0.0145(10) 0.0191(10) 0.0258(12) 0.0065(8) 0.0014(8) 0.0005(8)
N11C 0.0296(13) 0.0492(17) 0.0259(13) 0.0133(12) 0.0021(11) -0.0017(12)
C1C 0.0250(14) 0.0276(14) 0.0291(15) 0.0087(11) -0.0007(12) -0.0008(11)
C4C 0.0211(13) 0.0148(11) 0.0249(13) 0.0055(10) 0.0029(10) 0.0005(9)
C11C 0.0299(15) 0.0303(15) 0.0260(15) 0.0101(12) 0.0011(12) -0.0008(12)
C41C 0.0434(19) 0.0467(19) 0.0258(16) 0.0208(16) 0.0063(14) 0.0058(14)
N1D 0.0300(13) 0.0437(15) 0.0207(12) 0.0117(12) 0.0036(10) 0.0052(10)
N4D 0.0182(10) 0.0223(11) 0.0211(11) 0.0093(8) 0.0033(9) 0.0028(8)
N11D 0.0302(13) 0.0429(15) 0.0253(13) 0.0107(12) 0.0046(10) 0.0030(11)
C1D 0.0260(14) 0.0319(15) 0.0211(14) 0.0094(12) 0.0042(11) 0.0031(11)
C4D 0.0202(12) 0.0205(12) 0.0194(12) 0.0081(10) 0.0018(10) 0.0002(10)
C11D 0.0312(15) 0.0302(15) 0.0215(14) 0.0078(12) 0.0019(11) 0.0018(11)
C41D 0.054(2) 0.0444(19) 0.0234(15) 0.0210(17) 0.0122(15) 0.0065(13)
O2A 0.0203(9) 0.0205(9) 0.0296(10) 0.0084(7) 0.0094(8) 0.0057(7)
O3A 0.0127(8) 0.0202(9) 0.0470(13) 0.0019(7) -0.0048(8) -0.0036(8)
O11A 0.0270(10) 0.0234(10) 0.0322(11) 0.0136(8) 0.0113(8) 0.0027(8)
O12A 0.0263(10) 0.0216(9) 0.0334(11) 0.0122(8) 0.0080(8) 0.0073(8)
O41A 0.0212(9) 0.0178(9) 0.0372(11) 0.0089(7) -0.0050(8) -0.0015(8)
O42A 0.0288(11) 0.0310(12) 0.0620(16) 0.0180(10) -0.0176(11) -0.0047(10)
C1A 0.0118(10) 0.0194(12) 0.0242(13) 0.0075(9) -0.0020(10) 0.0013(10)
C2A 0.0125(11) 0.0182(12) 0.0228(13) 0.0057(9) -0.0006(9) 0.0018(10)
C3A 0.0128(11) 0.0178(11) 0.0237(13) 0.0058(9) 0.0027(9) 0.0015(9)
C4A 0.0169(11) 0.0242(12) 0.0174(12) 0.0093(10) 0.0046(9) 0.0025(9)
O2B 0.0157(9) 0.0170(9) 0.0419(12) 0.0053(7) -0.0058(8) -0.0037(8)
O3B 0.0220(9) 0.0284(10) 0.0191(9) 0.0083(8) 0.0035(7) -0.0014(7)
O11B 0.0181(9) 0.0220(10) 0.0464(13) 0.0094(8) 0.0032(9) 0.0059(9)
O12B 0.0202(9) 0.0152(9) 0.0514(13) 0.0051(7) 0.0106(9) 0.0030(8)
O41B 0.0252(10) 0.0168(9) 0.0385(12) 0.0077(8) 0.0132(9) 0.0035(8)
O42B 0.0187(9) 0.0215(9) 0.0316(11) 0.0077(7) 0.0083(8) 0.0024(8)
C1B 0.0236(13) 0.0154(11) 0.0221(13) 0.0089(10) 0.0080(10) 0.0052(9)
C2B 0.0145(11) 0.0168(11) 0.0211(12) 0.0053(9) 0.0033(9) 0.0013(9)
C3B 0.0135(11) 0.0151(11) 0.0200(12) 0.0040(9) -0.0007(9) -0.0008(9)
C4B 0.0111(10) 0.0184(11) 0.0227(13) 0.0047(9) -0.0003(9) 0.0002(9)

loop_
_atom_site_type_symbol
_atom_site_label
_atom_site_fract_x
_atom_site_fract_y
_atom_site_fract_z
_atom_site_U_iso_or_equiv
_atom_site_thermal_displace_type
_atom_site_calc_flag
_atom_site_refinement_flags
_atom_site_occupancy
N N1C -0.0628(5) 0.5384(4) 0.08229(15) 0.0322(8) Uani . . 1.000
N N4C -0.1760(4) 0.5383(3) 0.38852(12) 0.0195(6) Uani . . 1.000
N N11C 0.1379(5) 0.5723(4) 0.06254(15) 0.0347(8) Uani . . 1.000
C C1C -0.0825(5) 0.5374(4) 0.16033(17) 0.0272(8) Uani . . 1.000
C C2C -0.2964(11) 0.4571(11) 0.1863(4) 0.0281(14) Uiso . . 0.500
C C2E -0.2957(11) 0.5296(11) 0.1872(4) 0.0280(14) Uiso . . 0.500
C C3C -0.3319(11) 0.4563(11) 0.2614(3) 0.0246(13) Uiso . . 0.500
C C3E -0.3281(11) 0.5288(10) 0.2630(3) 0.0248(13) Uiso . . 0.500
C C4C -0.1479(4) 0.5351(3) 0.30893(15) 0.0203(7) Uani . . 1.000
C C5C 0.0709(10) 0.6190(10) 0.2837(3) 0.0249(12) Uiso . . 0.500
C C5E 0.0633(11) 0.5398(10) 0.2840(3) 0.0261(12) Uiso . . 0.500
C C6C 0.1044(11) 0.6185(10) 0.2089(3) 0.0257(12) Uiso . . 0.500
C C6E 0.0963(11) 0.5392(10) 0.2092(3) 0.0253(12) Uiso . . 0.500
C C11C 0.1642(5) 0.5787(4) -0.01519(16) 0.0286(9) Uani . . 1.000
C C21C -0.0058(11) 0.5805(11) -0.0652(3) 0.0272(13) Uiso . . 0.500
C C21E -0.0111(12) 0.5046(11) -0.0658(4) 0.0306(14) Uiso . . 0.500
C C31C 0.0419(12) 0.5946(11) -0.1387(4) 0.0290(13) Uiso . . 0.500
C C31E 0.0316(13) 0.5164(12) -0.1397(4) 0.0367(16) Uiso . . 0.500
C C41C 0.2509(6) 0.5998(5) -0.16274(18) 0.0369(10) Uani . . 1.000
C C51C 0.4195(12) 0.5862(10) -0.1126(4) 0.0320(13) Uiso . . 0.500
C C51E 0.4278(13) 0.6804(12) -0.1130(4) 0.0380(15) Uiso . . 0.500
C C61C 0.3743(11) 0.5748(10) -0.0377(4) 0.0307(13) Uiso . . 0.500
C C61E 0.3888(13) 0.6694(12) -0.0382(4) 0.0384(15) Uiso . . 0.500
N N1D 0.1669(5) 0.0823(4) 1.00283(14) 0.0313(8) Uani . . 1.000
N N4D 0.3820(4) 0.1221(3) 0.70360(12) 0.0198(6) Uani . . 1.000
N N11D -0.0375(5) 0.0488(4) 1.01770(15) 0.0329(8) Uani . . 1.000
C C1D 0.2072(5) 0.0879(4) 0.92596(16) 0.0262(8) Uani . . 1.000
C C2D 0.0388(10) 0.0771(10) 0.8706(3) 0.0209(12) Uiso . . 0.500
C C2F 0.0402(11) 0.0105(11) 0.8723(3) 0.0235(13) Uiso . . 0.500
C C3D 0.0959(10) 0.0889(9) 0.7979(3) 0.0186(11) Uiso . . 0.500
C C3F 0.0972(11) 0.0211(10) 0.7994(3) 0.0236(13) Uiso . . 0.500
C C4D 0.3178(4) 0.1069(4) 0.77999(15) 0.0196(7) Uani . . 1.000
C C5D 0.4805(10) 0.1031(9) 0.8320(3) 0.0246(12) Uiso . . 0.500
C C5F 0.4912(10) 0.1944(10) 0.8347(3) 0.0254(12) Uiso . . 0.500
C C6D 0.4246(10) 0.0911(9) 0.9050(3) 0.0248(12) Uiso . . 0.500
C C6F 0.4348(10) 0.1835(10) 0.9080(3) 0.0261(12) Uiso . . 0.500
C C11D -0.0770(5) 0.0432(4) 1.09485(16) 0.0280(8) Uani . . 1.000
C C21D 0.0920(6) 0.1248(5) 1.14872(16) 0.0329(14) Uiso . . 0.500
C C21F 0.0835(11) 0.0406(9) 1.1472(3) 0.0300(13) Uiso . . 0.500
C C31D 0.0351(12) 0.1183(12) 1.2218(4) 0.0366(15) Uiso . . 0.500
C C31F 0.0244(12) 0.0279(11) 1.2198(4) 0.0331(14) Uiso . . 0.500
C C41D -0.1885(6) 0.0245(5) 1.24124(16) 0.0390(10) Uani . . 1.000
C C51D -0.3557(13) -0.0581(12) 1.1884(4) 0.0390(15) Uiso . . 0.500
C C51F -0.3483(12) 0.0325(11) 1.1886(4) 0.0333(14) Uiso . . 0.500
C C61D -0.3000(12) -0.0492(11) 1.1149(4) 0.0347(14) Uiso . . 0.500
C C61F -0.2934(11) 0.0419(10) 1.1142(4) 0.0301(13) Uiso . . 0.500
O O2A -0.3622(3) 0.5088(3) 0.69950(11) 0.0228(5) Uani . . 1.000
O O3A 0.1018(3) 0.7150(3) 0.66547(12) 0.0276(6) Uani . . 1.000
O O11A -0.4098(3) 0.8420(3) 0.68346(12) 0.0260(6) Uani . . 1.000
O O12A -0.1931(3) 0.9075(3) 0.58533(11) 0.0258(6) Uani . . 1.000
O O41A -0.2114(3) 0.2534(3) 0.59407(12) 0.0249(6) Uani . . 1.000
O O42A 0.1255(4) 0.3572(3) 0.65412(15) 0.0391(8) Uani . . 1.000
C C1A -0.2955(4) 0.8008(4) 0.63381(14) 0.0179(7) Uani . . 1.000
C C2A -0.2911(4) 0.5935(3) 0.63153(14) 0.0176(7) Uani . . 1.000
C C3A -0.0536(4) 0.5847(3) 0.61653(15) 0.0178(7) Uani . . 1.000
C C4A -0.0376(4) 0.3851(4) 0.62462(14) 0.0187(7) Uani . . 1.000
O O2B 0.0297(3) -0.0729(3) 0.41205(12) 0.0250(6) Uani . . 1.000
O O3B 0.2806(3) 0.0322(3) 0.54840(10) 0.0231(5) Uani . . 1.000
O O11B 0.0018(3) 0.2667(3) 0.43520(13) 0.0280(6) Uani . . 1.000
O O12B 0.3787(3) 0.4087(3) 0.43645(13) 0.0288(6) Uani . . 1.000
O O41B 0.3136(3) -0.2980(3) 0.49378(12) 0.0263(6) Uani . . 1.000
O O42B 0.5627(3) -0.1540(3) 0.41079(11) 0.0235(6) Uani . . 1.000
C C1B 0.2011(5) 0.2653(4) 0.43131(15) 0.0195(7) Uani . . 1.000
C C2B 0.2408(4) 0.0740(3) 0.41817(14) 0.0173(7) Uani . . 1.000
C C3B 0.3850(4) 0.0350(3) 0.48092(14) 0.0164(7) Uani . . 1.000
C C4B 0.4333(4) -0.1496(4) 0.45930(15) 0.0174(7) Uani . . 1.000
H H2C -0.42140 0.40170 0.15280 0.0340 Uiso calc . 0.500
H H2E -0.41850 0.52500 0.15400 0.0340 Uiso calc . 0.500
H H3C -0.48030 0.40230 0.27950 0.0300 Uiso calc . 0.500
H H3E -0.47180 0.52390 0.28190 0.0300 Uiso calc . 0.500
H H5C 0.19510 0.67560 0.31730 0.0300 Uiso calc . 0.500
H H5E 0.18430 0.54340 0.31780 0.0310 Uiso calc . 0.500
H H6C 0.25270 0.67260 0.19070 0.0310 Uiso calc . 0.500
H H6E 0.23980 0.53990 0.19110 0.0300 Uiso calc . 0.500
H H21C -0.15400 0.57200 -0.04930 0.0330 Uiso calc . 0.500
H H21E -0.16150 0.44520 -0.05000 0.0370 Uiso calc . 0.500
H H31C -0.07310 0.60080 -0.17320 0.0350 Uiso calc . 0.500
H H31E -0.09020 0.46710 -0.17490 0.0440 Uiso calc . 0.500
H H41C 0.28230 0.61270 -0.21340 0.0440 Uiso calc R 1.000
H H42C -0.10420 0.66280 0.40940 0.0230 Uiso . R 1.000
H H43C -0.10720 0.47180 0.41060 0.0230 Uiso . R 1.000
H H44C -0.32420 0.50280 0.39770 0.0230 Uiso . R 1.000
H H51C 0.56370 0.58460 -0.12920 0.0380 Uiso calc . 0.500
H H51E 0.57610 0.74340 -0.12960 0.0460 Uiso calc . 0.500
H H61C 0.48660 0.56460 -0.00300 0.0370 Uiso calc . 0.500
H H61E 0.51040 0.72160 -0.00320 0.0460 Uiso calc . 0.500
H H2D -0.11400 0.06180 0.88350 0.0250 Uiso calc . 0.500
H H2F -0.11290 -0.04970 0.88530 0.0280 Uiso calc . 0.500
H H3D -0.01570 0.08470 0.76060 0.0220 Uiso calc . 0.500
H H3F -0.01770 -0.03170 0.76240 0.0280 Uiso calc . 0.500
H H5D 0.62970 0.10880 0.81800 0.0300 Uiso calc . 0.500
H H5F 0.64250 0.25890 0.82110 0.0310 Uiso calc . 0.500
H H6D 0.53490 0.08490 0.94120 0.0300 Uiso calc . 0.500
H H6F 0.54720 0.23930 0.94550 0.0310 Uiso calc . 0.500
H H21D 0.24480 0.18490 1.13540 0.0400 Uiso . . 0.500
H H21F 0.23360 0.04730 1.13390 0.0360 Uiso calc . 0.500
H H31D 0.14800 0.17760 1.25870 0.0440 Uiso calc . 0.500
H H31F 0.13440 0.02140 1.25610 0.0400 Uiso calc . 0.500
H H41D -0.22550 0.01760 1.29160 0.0470 Uiso calc R 1.000
H H42D 0.46920 0.23880 0.69710 0.0240 Uiso . R 1.000
H H43D 0.25720 0.09080 0.67210 0.0240 Uiso . R 1.000
H H44D 0.45720 0.05180 0.69310 0.0240 Uiso . R 1.000
H H51D -0.50760 -0.12050 1.20200 0.0470 Uiso calc . 0.500
H H51F -0.49590 0.03170 1.20260 0.0400 Uiso calc . 0.500
H H61D -0.41440 -0.10640 1.07810 0.0420 Uiso calc . 0.500
H H61F -0.40320 0.04730 1.07770 0.0360 Uiso calc . 0.500
H H2A -0.39880 0.52020 0.59150 0.0210 Uiso calc R 1.000
H H3A -0.01560 0.62400 0.56520 0.0210 Uiso calc R 1.000
H H41A -0.2060 0.15040 0.59690 0.0300 Uiso . R 1.000
H H21A -0.35990 0.59440 0.72470 0.0270 Uiso . R 1.000
H H31A 0.23760 0.74820 0.67020 0.0330 Uiso . R 1.000
H H2B 0.32300 0.07650 0.37140 0.0210 Uiso calc R 1.000
H H3B 0.53370 0.13980 0.48390 0.0200 Uiso calc R 1.000
H H21B -0.06320 -0.02630 0.41980 0.0300 Uiso . R 1.000
H H31B 0.14920 -0.00260 0.55870 0.0280 Uiso . R 1.000
H H41B 0.32850 -0.39200 0.47470 0.0320 Uiso . R 1.000

loop_
_atom_type_symbol
_atom_type_description
_atom_type_scat_dispersion_real
_atom_type_scat_dispersion_imag
_atom_type_scat_source
C C 0.0033 0.0016 'International Tables Vol C Tables 4.2.6.8 and 6.1.1.4'
H H 0.0000 0.0000 'International Tables Vol C Tables 4.2.6.8 and 6.1.1.4'
N N 0.0061 0.0033 'International Tables Vol C Tables 4.2.6.8 and 6.1.1.4'
O O 0.0106 0.0060 'International Tables Vol C Tables 4.2.6.8 and 6.1.1.4'

loop_
_geom_angle_atom_site_label_1
_geom_angle_atom_site_label_2
_geom_angle_atom_site_label_3
_geom_angle_site_symmetry_1
_geom_angle_site_symmetry_2
_geom_angle_site_symmetry_3
_geom_angle
_geom_angle_publ_flag
C2A O2A H21A . . . 103.00 no
C3A O3A H31A . . . 133.00 no
C4A O41A H41A . . . 115.00 no
C2B O2B H21B . . . 107.00 no
C3B O3B H31B . . . 131.00 no
C4B O41B H41B . . . 109.00 no
N11C N1C C1C . . . 113.2(3) no
N1C N11C C11C . . . 114.7(3) no
H42C N4C H43C . . . 103.00 no
C4C N4C H44C . . . 109.00 no
H42C N4C H44C . . . 109.00 no
H43C N4C H44C . . . 112.00 no
C4C N4C H42C . . . 111.00 no
C4C N4C H43C . . . 113.00 no
N11D N1D C1D . . . 113.9(3) no
N1D N11D C11D . . . 113.7(3) no
H42D N4D H44D . . . 107.00 no
C4D N4D H44D . . . 111.00 no
C4D N4D H42D . . . 109.00 no
C4D N4D H43D . . . 112.00 no
H43D N4D H44D . . . 107.00 no
H42D N4D H43D . . . 110.00 no
N1C C1C C2E . . . 116.7(4) no
N1C C1C C6C . . . 122.6(4) no
N1C C1C C2C . . . 116.8(4) no
C2E C1C C6E . . . 119.8(4) no
N1C C1C C6E . . . 123.5(4) no
C2C C1C C6E . . . 114.7(5) no
C2E C1C C6C . . . 115.5(5) no
C2C C1C C6C . . . 120.6(5) no
C1C C2C C3E . . . 114.1(6) no
C1C C2C C3C . . . 120.5(6) no
C1C C2E C3C . . . 113.4(6) no
C1C C2E C3E . . . 120.0(6) no
C2C C3C C4C . . . 118.8(6) no
C2E C3E C4C . . . 118.3(6) no
N4C C4C C3C . . . 121.0(3) no
N4C C4C C5C . . . 117.3(3) no
N4C C4C C5E . . . 117.6(3) no
C3E C4C C5E . . . 123.0(4) no
C3E C4C C5C . . . 117.6(4) no
N4C C4C C3E . . . 119.4(3) no
C3C C4C C5E . . . 116.6(4) no
C3C C4C C5C . . . 121.7(4) no
C4C C5C C6E . . . 111.0(5) no
C4C C5C C6C . . . 119.0(5) no
C4C C5E C6E . . . 119.1(6) no
C1C C6C C5C . . . 119.4(6) no
C1C C6E C5E . . . 119.7(6) no
C21E C11C C61E . . . 120.5(5) no
N11C C11C C21E . . . 124.0(4) no
C21E C11C C61C . . . 114.6(5) no
C21C C11C C61C . . . 121.2(5) no
C21C C11C C61E . . . 114.5(5) no
N11C C11C C61E . . . 115.5(4) no
N11C C11C C21C . . . 124.3(4) no
N11C C11C C61C . . . 114.5(4) no
C11C C21C C31C . . . 119.2(6) no
C11C C21E C31E . . . 119.8(7) no
C21C C31C C41C . . . 121.2(6) no
C21E C31E C41C . . . 120.2(7) no
C31E C41C C51E . . . 120.9(5) no
C31C C41C C51C . . . 119.8(5) no
C41C C51C C61C . . . 119.6(6) no
C41C C51E C61E . . . 119.7(7) no
C41C C51E C61C . . . 109.1(6) no
C11C C61C C51C . . . 118.9(6) no
C1C C2C H2C . . . 120.00 no
C3C C2C H2C . . . 120.00 no
C1C C2E H2E . . . 120.00 no
C3E C2E H2E . . . 120.00 no
C2C C3C H3C . . . 121.00 no
C4C C3C H3C . . . 121.00 no
C4C C3E H3E . . . 121.00 no
C2E C3E H3E . . . 121.00 no
C6C C5C H5C . . . 120.00 no
C4C C5C H5E . . . 103.00 no
C4C C5C H5C . . . 121.00 no
C4C C5E H5E . . . 120.00 no
C6E C5E H5E . . . 121.00 no
C1C C6C H6C . . . 120.00 no
C5C C6C H6C . . . 120.00 no
C1C C6E H6E . . . 120.00 no
C5E C6E H6E . . . 120.00 no
C31C C21C H21C . . . 120.00 no
C11C C21C H21C . . . 120.00 no
C31E C21E H21E . . . 120.00 no
C11C C21E H21E . . . 120.00 no
C41C C31C H31C . . . 119.00 no
C21E C31E H31E . . . 120.00 no
C41C C31E H31E . . . 120.00 no
C51E C41C H41C . . . 118.00 no
C51C C41C H41C . . . 120.00 no
C31E C41C H41C . . . 121.00 no
C31C C41C H41C . . . 120.00 no
C41C C51C H51C . . . 120.00 no
C61C C51C H51C . . . 120.00 no
C41C C51E H51E . . . 120.00 no
C61E C51E H51E . . . 120.00 no
C11C C61C H61C . . . 121.00 no
C51C C61C H61E . . . 109.00 no
C51C C61C H61C . . . 121.00 no
C11C C61E H61E . . . 121.00 no
C51E C61E H61E . . . 121.00 no
N1D C1D C2D . . . 124.5(4) no
N1D C1D C2F . . . 123.9(4) no
C2D C1D C6D . . . 118.6(4) no
N1D C1D C6D . . . 116.7(3) no
C2F C1D C6F . . . 121.4(4) no
C1D C2D C3D . . . 120.2(6) no
C1D C2F C3F . . . 119.5(6) no
C2D C3D C4D . . . 119.1(5) no
C2F C3F C4D . . . 120.7(6) no
C3D C4D C5D . . . 122.0(4) no
N4D C4D C5D . . . 118.1(3) no
N4D C4D C3D . . . 119.9(3) no
N4D C4D C3F . . . 121.9(3) no
C4D C5D C6F . . . 111.5(5) no
C4D C5D C6D . . . 119.2(5) no
C4D C5F C6F . . . 118.9(6) no
C1D C6D C5D . . . 120.5(5) no
C1D C6F C5F . . . 118.9(5) no
N11D C11D C61D . . . 116.3(4) no
C21F C11D C61F . . . 120.8(5) no
N11D C11D C21D . . . 123.8(3) no
N11D C11D C21F . . . 123.9(4) no
C21D C11D C61D . . . 120.0(4) no
C11D C21D C31D . . . 119.5(4) no
C11D C21F C31F . . . 119.0(6) no
C21D C31D C41D . . . 120.0(6) no
C21F C31F C41D . . . 122.0(6) no
C31D C41D C51D . . . 120.8(5) no
C41D C51F C61F . . . 120.1(6) no
C11D C61D C51D . . . 120.4(7) no
C11D C61F C51F . . . 119.1(6) no
C1D C2D H2D . . . 120.00 no
C3D C2D H2D . . . 120.00 no
C1D C2F H2F . . . 120.00 no
C3F C2F H2F . . . 120.00 no
C2D C3D H3D . . . 120.00 no
C4D C3D H3D . . . 120.00 no
C2F C3F H3F . . . 120.00 no
C4D C3F H3F . . . 120.00 no
C4D C5D H5D . . . 120.00 no
C6D C5D H5D . . . 120.00 no
C4D C5F H5F . . . 121.00 no
C6F C5F H5F . . . 121.00 no
C1D C6D H6D . . . 120.00 no
C5D C6D H6D . . . 120.00 no
C1D C6F H6F . . . 121.00 no
C5F C6F H6F . . . 121.00 no
C31D C21D H21D . . . 120.00 no
C11D C21D H21D . . . 120.00 no
C11D C21F H21F . . . 121.00 no
C31F C21F H21F . . . 120.00 no
C21D C31D H31D . . . 120.00 no
C41D C31D H31D . . . 120.00 no
C21F C31F H31F . . . 119.00 no
C41D C31F H31F . . . 119.00 no
C51D C41D H41D . . . 120.00 no
C31D C41D H41D . . . 120.00 no
C31F C41D H41D . . . 121.00 no
C51F C41D H41D . . . 120.00 no
C41D C51D H51D . . . 120.00 no
C61D C51D H51D . . . 120.00 no
C61F C51F H51F . . . 120.00 no
C41D C51F H51F . . . 120.00 no
C51D C61D H61D . . . 120.00 no
C11D C61D H61D . . . 120.00 no
C11D C61F H61F . . . 121.00 no
C51F C61F H61F . . . 120.00 no
O11A C1A C2A . . . 115.3(2) no
O11A C1A O12A . . . 126.7(3) no
O12A C1A C2A . . . 118.0(2) no
C1A C2A C3A . . . 111.04(19) no
O2A C2A C3A . . . 109.2(2) no
O2A C2A C1A . . . 110.0(2) no
C2A C3A C4A . . . 111.85(19) no
O3A C3A C4A . . . 110.7(2) no
O3A C3A C2A . . . 108.1(2) no
O41A C4A O42A . . . 125.0(3) no
O42A C4A C3A . . . 122.0(2) no
O41A C4A C3A . . . 113.0(2) no
O2A C2A H2A . . . 109.00 no
C1A C2A H2A . . . 109.00 no
C3A C2A H2A . . . 109.00 no
C4A C3A H3A . . . 109.00 no
O3A C3A H3A . . . 109.00 no
C2A C3A H3A . . . 109.00 no
O11B C1B C2B . . . 117.8(2) no
O11B C1B O12B . . . 126.3(3) no
O12B C1B C2B . . . 115.8(3) no
O2B C2B C1B . . . 110.1(2) no
O2B C2B C3B . . . 109.38(19) no
C1B C2B C3B . . . 110.5(2) no
C2B C3B C4B . . . 106.4(2) no
O3B C3B C2B . . . 111.8(2) no
O3B C3B C4B . . . 114.4(2) no
O41B C4B O42B . . . 124.6(3) no
O41B C4B C3B . . . 114.4(2) no
O42B C4B C3B . . . 120.8(2) no
O2B C2B H2B . . . 109.00 no
C1B C2B H2B . . . 109.00 no
C3B C2B H2B . . . 109.00 no
O3B C3B H3B . . . 108.00 no
C2B C3B H3B . . . 108.00 no
C4B C3B H3B . . . 108.00 no

loop_
_geom_bond_atom_site_label_1
_geom_bond_atom_site_label_2
_geom_bond_site_symmetry_1
_geom_bond_site_symmetry_2
_geom_bond_distance
_geom_bond_publ_flag
O2A C2A . . 1.423(3) no
O3A C3A . . 1.408(3) no
O11A C1A . . 1.248(3) no
O12A C1A . . 1.251(3) no
O41A C4A . . 1.305(3) no
O42A C4A . . 1.207(4) no
O2A H21A . . 0.7700 no
O3A H31A . . 0.8000 no
O41A H41A . . 0.7800 no
O2B C2B . . 1.414(3) no
O3B C3B . . 1.400(3) no
O11B C1B . . 1.237(4) no
O12B C1B . . 1.267(4) no
O41B C4B . . 1.307(3) no
O42B C4B . . 1.212(3) no
O2B H21B . . 0.7700 no
O3B H31B . . 0.8000 no
O41B H41B . . 0.8000 no
N1C C1C . . 1.432(4) no
N1C N11C . . 1.249(4) no
N4C C4C . . 1.467(4) no
N11C C11C . . 1.432(4) no
N4C H44C . . 0.8900 no
N4C H43C . . 0.8500 no
N4C H42C . . 0.9500 no
N1D C1D . . 1.430(4) no
N1D N11D . . 1.245(4) no
N4D C4D . . 1.456(4) no
N11D C11D . . 1.434(4) no
N4D H42D . . 0.8800 no
N4D H44D . . 0.8200 no
N4D H43D . . 0.9200 no
C1C C6E . . 1.399(7) no
C1C C2C . . 1.370(8) no
C1C C2E . . 1.399(8) no
C1C C6C . . 1.402(7) no
C2C C3C . . 1.392(9) no
C2E C3E . . 1.402(9) no
C3C C4C . . 1.376(7) no
C3E C4C . . 1.365(7) no
C4C C5E . . 1.381(7) no
C4C C5C . . 1.395(7) no
C5C C6C . . 1.385(8) no
C5E C6E . . 1.384(8) no
C11C C61E . . 1.419(9) no
C11C C21C . . 1.378(7) no
C11C C61C . . 1.378(8) no
C11C C21E . . 1.370(8) no
C21C C31C . . 1.380(9) no
C21E C31E . . 1.380(10) no
C31C C41C . . 1.361(9) no
C31E C41C . . 1.383(9) no
C41C C51E . . 1.374(9) no
C41C C51C . . 1.399(8) no
C51C C61C . . 1.401(10) no
C51E C61E . . 1.392(10) no
C2C H2C . . 0.9500 no
C2E H2E . . 0.9500 no
C3C H3C . . 0.9500 no
C3E H3E . . 0.9500 no
C5C H5C . . 0.9500 no
C5E H5E . . 0.9500 no
C6C H6C . . 0.9500 no
C6E H6E . . 0.9500 no
C21C H21C . . 0.9500 no
C21E H21E . . 0.9500 no
C31C H31C . . 0.9500 no
C31E H31E . . 0.9500 no
C41C H41C . . 0.9500 no
C51C H51C . . 0.9500 no
C51E H51E . . 0.9500 no
C61C H61C . . 0.9500 no
C61E H61E . . 0.9500 no
C1D C2F . . 1.379(7) no
C1D C2D . . 1.415(7) no
C1D C6F . . 1.414(7) no
C1D C6D . . 1.397(7) no
C2D C3D . . 1.379(8) no
C2F C3F . . 1.382(8) no
C3D C4D . . 1.382(7) no
C3F C4D . . 1.371(8) no
C4D C5F . . 1.429(7) no
C4D C5D . . 1.373(7) no
C5D C6D . . 1.382(8) no
C5F C6F . . 1.388(8) no
C11D C61F . . 1.386(8) no
C11D C21F . . 1.365(7) no
C11D C61D . . 1.396(8) no
C11D C21D . . 1.394(5) no
C21D C31D . . 1.385(8) no
C21F C31F . . 1.380(9) no
C31D C41D . . 1.398(9) no
C31F C41D . . 1.372(9) no
C41D C51F . . 1.377(8) no
C41D C51D . . 1.376(9) no
C51D C61D . . 1.390(10) no
C51F C61F . . 1.405(10) no
C2D H2D . . 0.9500 no
C2F H2F . . 0.9500 no
C3D H3D . . 0.9500 no
C3F H3F . . 0.9500 no
C5D H5D . . 0.9500 no
C5F H5F . . 0.9500 no
C6D H6D . . 0.9500 no
C6F H6F . . 0.9500 no
C21D H21D . . 0.9500 no
C21F H21F . . 0.9500 no
C31D H31D . . 0.9500 no
C31F H31F . . 0.9500 no
C41D H41D . . 0.9500 no
C51D H51D . . 0.9500 no
C51F H51F . . 0.9500 no
C61D H61D . . 0.9500 no
C61F H61F . . 0.9500 no
C1A C2A . . 1.545(4) no
C2A C3A . . 1.518(4) no
C3A C4A . . 1.525(4) no
C2A H2A . . 1.0000 no
C3A H3A . . 1.0000 no
C1B C2B . . 1.525(4) no
C2B C3B . . 1.523(4) no
C3B C4B . . 1.531(4) no
C2B H2B . . 1.0000 no
C3B H3B . . 1.0000 no

loop_
_geom_hbond_atom_site_label_D
_geom_hbond_atom_site_label_H
_geom_hbond_atom_site_label_A
_geom_hbond_site_symmetry_A
_geom_hbond_distance_DH
_geom_hbond_distance_HA
_geom_hbond_distance_DA
_geom_hbond_angle_DHA
_geom_hbond_publ_flag
O2A H21A O11A . 0.77 2.11 2.601(3) 122 yes
O2B H21B O11B . 0.77 2.09 2.599(3) 124 yes
O2B H21B O42B 1_455 0.77 2.21 2.754(3) 129 yes
O3A H31A O11A 1_655 0.80 2.07 2.872(3) 178 yes
O3B H31B O12A 1_545 0.80 2.08 2.881(3) 180 yes
O41A H41A O12A 1_545 0.78 1.83 2.602(3) 170 yes
O41B H41B O12B 1_545 0.80 1.73 2.531(3) 176 yes
N4C H42C O2B 1_565 0.95 1.87 2.779(3) 158 yes
N4C H43C O11B . 0.85 1.91 2.724(3) 162 yes
N4C H44C O12B 1_455 0.89 1.91 2.785(3) 168 yes
N4D H42D O2A 1_655 0.88 1.95 2.814(3) 169 yes
N4D H43D O3B . 0.92 2.30 2.898(3) 122 yes
N4D H43D O42A . 0.92 2.39 2.847(3) 111 yes
N4D H44D O11A 1_645 0.82 1.98 2.781(3) 167 yes
C3A H3A O41B 1_565 1.00 2.37 3.167(3) 137 no
C3B H3B O41A 1_655 1.00 2.48 3.184(3) 127 no

loop_
_geom_torsion_atom_site_label_1
_geom_torsion_atom_site_label_2
_geom_torsion_atom_site_label_3
_geom_torsion_atom_site_label_4
_geom_torsion_site_symmetry_1
_geom_torsion_site_symmetry_2
_geom_torsion_site_symmetry_3
_geom_torsion_site_symmetry_4
_geom_torsion
_geom_torsion_publ_flag
C1C N1C N11C C11C . . . . -178.6(2) no
N11C N1C C1C C2C . . . . -164.5(4) no
N11C N1C C1C C6C . . . . 17.2(5) no
N1C N11C C11C C21C . . . . 10.7(6) no
N1C N11C C11C C61C . . . . -166.6(4) no
C1D N1D N11D C11D . . . . 180.0(2) no
N11D N1D C1D C2D . . . . 6.4(5) no
N11D N1D C1D C6D . . . . -169.0(4) no
N1D N11D C11D C61D . . . . -160.8(4) no
N1D N11D C11D C21D . . . . 19.7(4) no
C6C C1C C2C C3C . . . . 0.6(9) no
N1C C1C C6C C5C . . . . 177.4(5) no
N1C C1C C2C C3C . . . . -177.7(6) no
C2C C1C C6C C5C . . . . -0.8(9) no
C1C C2C C3C C4C . . . . -0.9(10) no
C2C C3C C4C N4C . . . . 179.9(5) no
C2C C3C C4C C5C . . . . 1.5(9) no
N4C C4C C5C C6C . . . . 179.9(5) no
C3C C4C C5C C6C . . . . -1.7(9) no
C4C C5C C6C C1C . . . . 1.3(9) no
N11C C11C C21C C31C . . . . 177.4(5) no
N11C C11C C61C C51C . . . . -178.1(5) no
C21C C11C C61C C51C . . . . 4.5(9) no
C61C C11C C21C C31C . . . . -5.5(9) no
C11C C21C C31C C41C . . . . 2.4(11) no
C21C C31C C41C C51C . . . . 1.5(10) no
C31C C41C C51C C61C . . . . -2.5(9) no
C41C C51C C61C C11C . . . . -0.5(10) no
N1D C1D C2D C3D . . . . 178.2(5) no
C6D C1D C2D C3D . . . . -6.4(8) no
N1D C1D C6D C5D . . . . -177.8(5) no
C2D C1D C6D C5D . . . . 6.5(8) no
C1D C2D C3D C4D . . . . 1.5(9) no
C2D C3D C4D N4D . . . . -179.2(5) no
C2D C3D C4D C5D . . . . 3.6(8) no
N4D C4D C5D C6D . . . . 179.2(5) no
C3D C4D C5D C6D . . . . -3.5(8) no
C4D C5D C6D C1D . . . . -1.7(9) no
N11D C11D C21D C31D . . . . 177.5(5) no
C61D C11D C21D C31D . . . . -2.0(7) no
N11D C11D C61D C51D . . . . -178.6(6) no
C21D C11D C61D C51D . . . . 0.9(9) no
C11D C21D C31D C41D . . . . 2.3(9) no
C21D C31D C41D C51D . . . . -1.7(10) no
C31D C41D C51D C61D . . . . 0.6(10) no
C41D C51D C61D C11D . . . . -0.3(11) no
O11A C1A C2A O2A . . . . -17.3(3) no
O11A C1A C2A C3A . . . . -138.4(2) no
O12A C1A C2A O2A . . . . 165.0(2) no
O12A C1A C2A C3A . . . . 44.0(3) no
O2A C2A C3A O3A . . . . -71.7(2) no
O2A C2A C3A C4A . . . . 50.5(3) no
C1A C2A C3A O3A . . . . 49.9(3) no
C1A C2A C3A C4A . . . . 172.0(2) no
O3A C3A C4A O41A . . . . 164.6(2) no
O3A C3A C4A O42A . . . . -18.0(4) no
C2A C3A C4A O41A . . . . 44.0(3) no
C2A C3A C4A O42A . . . . -138.6(3) no
O11B C1B C2B O2B . . . . 0.5(3) no
O11B C1B C2B C3B . . . . -120.4(3) no
O12B C1B C2B O2B . . . . -178.8(2) no
O12B C1B C2B C3B . . . . 60.3(3) no
O2B C2B C3B O3B . . . . -61.9(2) no
O2B C2B C3B C4B . . . . 63.7(3) no
C1B C2B C3B O3B . . . . 59.5(3) no
C1B C2B C3B C4B . . . . -174.9(2) no
O3B C3B C4B O41B . . . . 19.5(3) no
O3B C3B C4B O42B . . . . -164.8(2) no
C2B C3B C4B O41B . . . . -104.6(3) no
C2B C3B C4B O42B . . . . 71.2(3) no
